data_4505007
loop_
_publ_author_name
'Podesta, Thomas J.'
'Orpen, A. Guy'

_publ_section_title
;
 Tris(Pyridinium)Triazine in Crystal Synthesis of 3-Fold Symmetric
 Structures
;
_journal_issue 2
_journal_name_full 'Crystal Growth &amp; Design'
_journal_page_first 681
_journal_paper_doi 10.1021/cg049783g
_journal_volume 5
_journal_year 2005
_chemical_formula_sum 'C18 H15 Cl6 N6 Sb'
_chemical_formula_weight 649.81
_chemical_name_systematic
;
 ?
;
_space_group_IT_number 167
_symmetry_cell_setting rhombohedral
_symmetry_space_group_name_Hall '-R 3 2"c'
_symmetry_space_group_name_H-M 'R -3 c :H'
_atom_sites_solution_hydrogens geom
_atom_sites_solution_primary direct
_atom_sites_solution_secondary difmap
_audit_creation_method SHELXL-97
_cell_angle_alpha 90.00
_cell_angle_beta 90.00
_cell_angle_gamma 120.00
_cell_formula_units_Z 6
_cell_length_a 14.6781(6)
_cell_length_b 14.6781(6)
_cell_length_c 19.0874(10)
_cell_measurement_reflns_used 156
_cell_measurement_temperature 173(2)
_cell_measurement_theta_max 27.51
_cell_measurement_theta_min 2.669
_cell_volume 3561.4(3)
_computing_cell_refinement 'Bruker SMART'
_computing_data_collection 'Bruker SMART'
_computing_data_reduction 'Bruker SHELXTL'
_computing_molecular_graphics 'Bruker SHELXTL'
_computing_publication_material 'Bruker SHELXTL'
_computing_structure_refinement 'SHELXL-97 (Sheldrick, 1997)'
_computing_structure_solution 'SHELXS-97 (Sheldrick, 1990)'
_diffrn_ambient_temperature 173(2)
_diffrn_measured_fraction_theta_full 1.000
_diffrn_measured_fraction_theta_max 1.000
_diffrn_measurement_device_type 'CCD area detector'
_diffrn_measurement_method 'phi and omega scans'
_diffrn_radiation_monochromator graphite
_diffrn_radiation_source 'fine-focus sealed tube'
_diffrn_radiation_type MoK\a
_diffrn_radiation_wavelength 0.71073
_diffrn_reflns_av_R_equivalents 0.0310
_diffrn_reflns_av_sigmaI/netI 0.0108
_diffrn_reflns_limit_h_max 19
_diffrn_reflns_limit_h_min -19
_diffrn_reflns_limit_k_max 19
_diffrn_reflns_limit_k_min -19
_diffrn_reflns_limit_l_max 24
_diffrn_reflns_limit_l_min -24
_diffrn_reflns_number 11688
_diffrn_reflns_theta_full 27.51
_diffrn_reflns_theta_max 27.51
_diffrn_reflns_theta_min 2.67
_exptl_absorpt_coefficient_mu 1.857
_exptl_absorpt_correction_T_max 0.862083
_exptl_absorpt_correction_T_min 0.684529
_exptl_absorpt_correction_type multi-scan
_exptl_absorpt_process_details 'SADABS (Sheldrick, 1996)'
_exptl_crystal_colour orange
_exptl_crystal_density_diffrn 1.818
_exptl_crystal_density_method 'not measured'
_exptl_crystal_description prism
_exptl_crystal_F_000 1908
_exptl_crystal_size_max 0.2
_exptl_crystal_size_mid 0.1
_exptl_crystal_size_min 0.1
_refine_diff_density_max 0.278
_refine_diff_density_min -0.388
_refine_diff_density_rms 0.070
_refine_ls_extinction_method none
_refine_ls_goodness_of_fit_ref 1.259
_refine_ls_hydrogen_treatment mixed
_refine_ls_matrix_type full
_refine_ls_number_parameters 50
_refine_ls_number_reflns 920
_refine_ls_number_restraints 0
_refine_ls_restrained_S_all 1.259
_refine_ls_R_factor_all 0.0203
_refine_ls_R_factor_gt 0.0170
_refine_ls_shift/su_max 0.000
_refine_ls_shift/su_mean 0.000
_refine_ls_structure_factor_coef Fsqd
_refine_ls_weighting_details 'calc w=1/[\s^2^(Fo^2^)+(0.0275P)^2^+0.0000P] where P=(Fo^2^+2Fc^2^)/3'
_refine_ls_weighting_scheme calc
_refine_ls_wR_factor_gt 0.0453
_refine_ls_wR_factor_ref 0.0466
_reflns_number_gt 834
_reflns_number_total 920
_reflns_threshold_expression >2sigma(I)
_cod_data_source_file cg049783gsi20040706_102501.cif
_cod_data_source_block 8
_cod_depositor_comments
;
The following automatic conversions were performed:

'_symmetry_cell_setting' value 'Rhombohedral' changed to
'rhombohedral' according to
/home/saulius/struct/CIF-dictionaries/cif_core.dic dictionary named
'cif_core.dic' version 2.4.1 from 2010-06-29.

Automatic conversion script
Id: cif_fix_values 1715 2011-07-08 13:25:40Z adriana 
;
_cod_original_sg_symbol_H-M R-3c
_cod_database_code 4505007

loop_
_symmetry_equiv_pos_as_xyz
'x, y, z'
'-y, x-y, z'
'-x+y, -x, z'
'y, x, -z+1/2'
'x-y, -y, -z+1/2'
'-x, -x+y, -z+1/2'
'x+2/3, y+1/3, z+1/3'
'-y+2/3, x-y+1/3, z+1/3'
'-x+y+2/3, -x+1/3, z+1/3'
'y+2/3, x+1/3, -z+5/6'
'x-y+2/3, -y+1/3, -z+5/6'
'-x+2/3, -x+y+1/3, -z+5/6'
'x+1/3, y+2/3, z+2/3'
'-y+1/3, x-y+2/3, z+2/3'
'-x+y+1/3, -x+2/3, z+2/3'
'y+1/3, x+2/3, -z+7/6'
'x-y+1/3, -y+2/3, -z+7/6'
'-x+1/3, -x+y+2/3, -z+7/6'
'-x, -y, -z'
'y, -x+y, -z'
'x-y, x, -z'
'-y, -x, z-1/2'
'-x+y, y, z-1/2'
'x, x-y, z-1/2'
'-x+2/3, -y+1/3, -z+1/3'
'y+2/3, -x+y+1/3, -z+1/3'
'x-y+2/3, x+1/3, -z+1/3'
'-y+2/3, -x+1/3, z-1/6'
'-x+y+2/3, y+1/3, z-1/6'
'x+2/3, x-y+1/3, z-1/6'
'-x+1/3, -y+2/3, -z+2/3'
'y+1/3, -x+y+2/3, -z+2/3'
'x-y+1/3, x+2/3, -z+2/3'
'-y+1/3, -x+2/3, z+1/6'
'-x+y+1/3, y+2/3, z+1/6'
'x+1/3, x-y+2/3, z+1/6'

loop_
_atom_site_label
_atom_site_type_symbol
_atom_site_fract_x
_atom_site_fract_y
_atom_site_fract_z
_atom_site_U_iso_or_equiv
_atom_site_adp_type
_atom_site_occupancy
_atom_site_symmetry_multiplicity
_atom_site_calc_flag
_atom_site_refinement_flags
_atom_site_disorder_assembly
_atom_site_disorder_group
Sb1 Sb 0.0000 0.0000 0.0000 0.02337(9) Uani 1 6 d S . .
Cl1 Cl 0.14076(3) 0.15757(3) 0.07790(2) 0.03487(12) Uani 1 1 d . . .
C2 C 0.08831(14) 0.08831(14) 0.2500 0.0260(4) Uani 1 2 d S . .
C3 C 0.18936(14) 0.18936(14) 0.2500 0.0258(4) Uani 1 2 d S C .
N1 N 0.0000 0.09343(12) 0.2500 0.0265(4) Uani 1 2 d S . .
C4 C 0.28407(13) 0.19078(13) 0.25030(9) 0.0334(3) Uani 1 1 d . . .
H4 H 0.2849 0.1265 0.2504 0.040 Uiso 1 1 calc R A 1
C6 C 0.37626(18) 0.37626(18) 0.2500 0.0525(7) Uani 1 2 d S . .
H6 H 0.4410 0.4410 0.2500 0.063 Uiso 1 2 calc SR B 1
C5 C 0.37607(12) 0.28372(14) 0.25043(10) 0.0439(4) Uani 0.50 1 d P C 1
H5A H 0.4409 0.2840 0.2508 0.053 Uiso 0.50 1 calc PR C 1
N5 N 0.37607(12) 0.28372(14) 0.25043(10) 0.0439(4) Uani 0.50 1 d P C 2
H5B H 0.4361 0.2840 0.2508 0.053 Uiso 0.50 1 calc PR C 2

loop_
_atom_site_aniso_label
_atom_site_aniso_U_11
_atom_site_aniso_U_22
_atom_site_aniso_U_33
_atom_site_aniso_U_23
_atom_site_aniso_U_13
_atom_site_aniso_U_12
Sb1 0.02353(11) 0.02353(11) 0.02304(14) 0.000 0.000 0.01177(5)
Cl1 0.0414(2) 0.0331(2) 0.0336(2) -0.00681(15) -0.00570(15) 0.02128(17)
C2 0.0281(8) 0.0281(8) 0.0219(9) -0.0002(4) 0.0002(4) 0.0141(9)
C3 0.0267(7) 0.0267(7) 0.0220(9) -0.0001(4) 0.0001(4) 0.0119(8)
N1 0.0257(9) 0.0256(6) 0.0281(9) 0.0004(3) 0.0009(7) 0.0128(4)
C4 0.0290(8) 0.0313(8) 0.0386(9) -0.0037(6) -0.0028(6) 0.0142(7)
C6 0.0347(9) 0.0347(9) 0.0658(18) -0.0097(7) 0.0097(7) 0.0007(11)
C5 0.0235(7) 0.0465(10) 0.0574(10) -0.0130(8) -0.0039(7) 0.0142(7)
N5 0.0235(7) 0.0465(10) 0.0574(10) -0.0130(8) -0.0039(7) 0.0142(7)

loop_
_atom_type_symbol
_atom_type_description
_atom_type_scat_dispersion_real
_atom_type_scat_dispersion_imag
_atom_type_scat_source
C C 0.0033 0.0016 'International Tables Vol C Tables 4.2.6.8 and 6.1.1.4'
H H 0.0000 0.0000 'International Tables Vol C Tables 4.2.6.8 and 6.1.1.4'
N N 0.0061 0.0033 'International Tables Vol C Tables 4.2.6.8 and 6.1.1.4'
Cl Cl 0.1484 0.1585 'International Tables Vol C Tables 4.2.6.8 and 6.1.1.4'
Sb Sb -0.5866 1.5461 'International Tables Vol C Tables 4.2.6.8 and 6.1.1.4'

loop_
_geom_angle_atom_site_label_1
_geom_angle_atom_site_label_2
_geom_angle_atom_site_label_3
_geom_angle
_geom_angle_site_symmetry_1
_geom_angle_site_symmetry_3
Cl1 Sb1 Cl1 91.699(12) 19 20
Cl1 Sb1 Cl1 88.301(12) 19 2
Cl1 Sb1 Cl1 180.00(2) 20 2
Cl1 Sb1 Cl1 91.699(12) 19 21
Cl1 Sb1 Cl1 91.699(12) 20 21
Cl1 Sb1 Cl1 88.301(12) 2 21
Cl1 Sb1 Cl1 88.301(12) 19 3
Cl1 Sb1 Cl1 88.301(12) 20 3
Cl1 Sb1 Cl1 91.699(12) 2 3
Cl1 Sb1 Cl1 180.00(2) 21 3
Cl1 Sb1 Cl1 180.0 19 .
Cl1 Sb1 Cl1 88.301(12) 20 .
Cl1 Sb1 Cl1 91.699(12) 2 .
Cl1 Sb1 Cl1 88.301(12) 21 .
Cl1 Sb1 Cl1 91.699(12) 3 .
N1 C2 N1 125.59(19) 3 .
N1 C2 C3 117.21(9) 3 .
N1 C2 C3 117.21(9) . .
C4 C3 C4 118.5(2) . 4
C4 C3 C2 120.75(10) . .
C4 C3 C2 120.75(10) 4 .
C2 N1 C2 114.41(19) 2 .
C5 C4 C3 120.25(15) . .
N5 C6 C5 0.00(15) 4 4
N5 C6 C5 119.8(2) 4 .
C5 C6 C5 119.8(2) 4 .
C6 C5 C4 120.60(16) . .

loop_
_geom_bond_atom_site_label_1
_geom_bond_atom_site_label_2
_geom_bond_distance
_geom_bond_site_symmetry_2
Sb1 Cl1 2.6552(4) 19
Sb1 Cl1 2.6552(4) 20
Sb1 Cl1 2.6552(4) 2
Sb1 Cl1 2.6552(4) 21
Sb1 Cl1 2.6552(4) 3
Sb1 Cl1 2.6552(4) .
C2 N1 1.3354(14) 3
C2 N1 1.3354(14) .
C2 C3 1.483(3) .
C3 C4 1.380(2) .
C3 C4 1.380(2) 4
N1 C2 1.3354(14) 2
C4 C5 1.357(2) .
C6 N5 1.357(2) 4
C6 C5 1.357(2) 4
C6 C5 1.357(2) .
